data_4079777
loop_
_publ_author_name
'Daniel J. Harrison'
'Serge I. Gorelsky'
'Graham M. Lee'
'Ilia Korobkov'
'R. Tom Baker'

_publ_section_title
;
 Cobalt Fluorocarbene Complexes
;
_journal_issue 1
_journal_name_full Organometallics
_journal_page_first 12
_journal_page_last 15
_journal_paper_doi 10.1021/om3010959
_journal_volume 32
_journal_year 2013
_chemical_formula_sum 'C47.91 H41 Co2 F3.83 I0.09 P2'
_chemical_formula_weight 880.62
_chemical_name_systematic
; 
 ? 
;
_space_group_IT_number 2
_symmetry_cell_setting triclinic
_symmetry_space_group_name_Hall '-P 1'
_symmetry_space_group_name_H-M 'P -1'
_atom_sites_solution_hydrogens geom
_atom_sites_solution_primary direct
_atom_sites_solution_secondary difmap
_audit_creation_method SHELXL-97
_cell_angle_alpha 81.329(2)
_cell_angle_beta 83.879(2)
_cell_angle_gamma 74.970(2)
_cell_formula_units_Z 2
_cell_length_a 10.5783(4)
_cell_length_b 11.4862(5)
_cell_length_c 17.2907(7)
_cell_measurement_reflns_used 9986
_cell_measurement_temperature 200(2)
_cell_measurement_theta_max 28.31
_cell_measurement_theta_min 2.25
_cell_volume 2000.81(14)
_computing_cell_refinement 'APEX II, Bruker (2009)'
_computing_data_collection 'APEX II, Bruker (2009)'
_computing_data_reduction 'XPREP, Bruker (2009)'
_computing_molecular_graphics 'SHELXTL, Bruker (2004)'
_computing_publication_material 'SHELXTL, Bruker (2004)'
_computing_structure_refinement 'SHELXL-97 (Sheldrick, 2008)'
_computing_structure_solution 'SHELXS-97 (Sheldrick, 2008)'
_diffrn_ambient_temperature 200(2)
_diffrn_measured_fraction_theta_full 0.989
_diffrn_measured_fraction_theta_max 0.989
_diffrn_measurement_device_type 'Bruker APEX-II CCD'
_diffrn_measurement_method '\f and \w scans'
_diffrn_radiation_monochromator graphite
_diffrn_radiation_source 'fine-focus sealed tube'
_diffrn_radiation_type MoK\a
_diffrn_radiation_wavelength 0.71073
_diffrn_reflns_av_R_equivalents 0.0183
_diffrn_reflns_av_sigmaI/netI 0.0199
_diffrn_reflns_limit_h_max 14
_diffrn_reflns_limit_h_min -13
_diffrn_reflns_limit_k_max 15
_diffrn_reflns_limit_k_min -15
_diffrn_reflns_limit_l_max 23
_diffrn_reflns_limit_l_min -22
_diffrn_reflns_number 28909
_diffrn_reflns_theta_full 28.32
_diffrn_reflns_theta_max 28.32
_diffrn_reflns_theta_min 1.85
_exptl_absorpt_coefficient_mu 1.031
_exptl_absorpt_correction_T_max 0.8525
_exptl_absorpt_correction_T_min 0.8362
_exptl_absorpt_correction_type multi-scan
_exptl_absorpt_process_details 'SADABS, Bruker (2003)'
_exptl_crystal_colour orange
_exptl_crystal_density_diffrn 1.462
_exptl_crystal_density_meas ?
_exptl_crystal_density_method 'not measured'
_exptl_crystal_description block
_exptl_crystal_F_000 903
_exptl_crystal_size_max 0.18
_exptl_crystal_size_mid 0.17
_exptl_crystal_size_min 0.16
_refine_diff_density_max 0.402
_refine_diff_density_min -0.526
_refine_diff_density_rms 0.047
_refine_ls_extinction_method none
_refine_ls_goodness_of_fit_ref 1.018
_refine_ls_hydrogen_treatment constr
_refine_ls_matrix_type full
_refine_ls_number_parameters 523
_refine_ls_number_reflns 9863
_refine_ls_number_restraints 0
_refine_ls_restrained_S_all 1.018
_refine_ls_R_factor_all 0.0385
_refine_ls_R_factor_gt 0.0288
_refine_ls_shift/su_max 0.001
_refine_ls_shift/su_mean 0.000
_refine_ls_structure_factor_coef Fsqd
_refine_ls_weighting_details 'calc w=1/[\s^2^(Fo^2^)+(0.0472P)^2^+0.4064P] where P=(Fo^2^+2Fc^2^)/3'
_refine_ls_weighting_scheme calc
_refine_ls_wR_factor_gt 0.0770
_refine_ls_wR_factor_ref 0.0831
_reflns_number_gt 8167
_reflns_number_total 9863
_reflns_threshold_expression >2sigma(I)
_cod_data_source_file om3010959_si_001.cif
_cod_data_source_block tb040
_cod_depositor_comments
;
The following automatic conversions were performed:

'_symmetry_cell_setting' value 'Triclinic' changed to 'triclinic'
according to the built-in table from CIF Core dictionary named
'cif_core.dic' version 2.4.1 from 2010-06-29.

Automatic conversion script
Id: cif_fix_values 1715 2011-07-08 13:25:40Z adriana 

The following automatic conversions were performed:

'_exptl_crystal_density_meas' value 'n/a' was changed to '?' - the
value is perceived as not measured.

Automatic conversion script
Id: cif_fix_values 3008 2015-01-20 13:52:24Z robertas 
;
_cod_original_sg_symbol_H-M P-1
_cod_database_code 4079777

loop_
_symmetry_equiv_pos_as_xyz
'x, y, z'
'-x, -y, -z'

loop_
_atom_site_label
_atom_site_type_symbol
_atom_site_fract_x
_atom_site_fract_y
_atom_site_fract_z
_atom_site_U_iso_or_equiv
_atom_site_adp_type
_atom_site_occupancy
_atom_site_symmetry_multiplicity
_atom_site_calc_flag
_atom_site_refinement_flags
_atom_site_disorder_assembly
_atom_site_disorder_group
Co1 Co 0.688628(18) 0.153338(17) 0.587040(11) 0.02844(6) Uani 1 1 d . . .
Co2 Co 0.328527(19) 0.845022(17) 0.901560(12) 0.02960(6) Uani 1 1 d . . .
P1 P 0.80329(3) 0.28701(3) 0.56082(2) 0.02461(8) Uani 1 1 d . A .
P2 P 0.20367(3) 0.72040(3) 0.92869(2) 0.02570(8) Uani 1 1 d . B .
C24 C 0.6492(2) 0.17631(16) 0.68497(14) 0.0357(4) Uani 0.94 1 d P A 1
F1 F 0.57274(13) 0.11901(13) 0.73744(7) 0.0585(3) Uani 0.94 1 d P A 1
F2 F 0.68867(11) 0.24397(10) 0.73024(6) 0.0449(2) Uani 0.94 1 d P A 1
I1 I 0.6049(2) 0.18199(18) 0.71862(14) 0.0377(4) Uani 0.06 1 d P A 2
C48 C 0.3408(2) 0.84261(17) 0.80047(14) 0.0361(4) Uani 0.97 1 d P B 1
F3 F 0.28268(11) 0.78932(10) 0.75511(6) 0.0455(2) Uani 0.97 1 d P B 1
F4 F 0.41337(13) 0.90121(12) 0.74634(7) 0.0542(3) Uani 0.97 1 d P B 1
I2 I 0.3728(5) 0.8525(4) 0.7660(3) 0.0380(9) Uani 0.03 1 d P B 2
C1 C 0.55459(18) 0.11764(19) 0.51845(12) 0.0516(5) Uani 1 1 d . A .
H1A H 0.4698 0.1677 0.5083 0.062 Uiso 1 1 calc R . .
C2 C 0.67101(18) 0.12154(17) 0.47244(11) 0.0442(4) Uani 1 1 d . A .
H2A H 0.6793 0.1761 0.4262 0.053 Uiso 1 1 calc R . .
C3 C 0.77423(18) 0.02997(16) 0.50691(11) 0.0460(4) Uani 1 1 d . A .
H3A H 0.8637 0.0122 0.4875 0.055 Uiso 1 1 calc R . .
C4 C 0.7222(2) -0.02954(16) 0.57416(13) 0.0526(5) Uani 1 1 d . A .
H4A H 0.7693 -0.0955 0.6083 0.063 Uiso 1 1 calc R . .
C5 C 0.5855(2) 0.02646(18) 0.58234(13) 0.0543(5) Uani 1 1 d . A .
H5A H 0.5256 0.0058 0.6238 0.065 Uiso 1 1 calc R . .
C6 C 0.83145(14) 0.33983(14) 0.45649(8) 0.0303(3) Uani 1 1 d . . .
C7 C 0.76709(18) 0.45418(15) 0.42285(9) 0.0404(4) Uani 1 1 d . A .
H7A H 0.7100 0.5089 0.4549 0.048 Uiso 1 1 calc R . .
C8 C 0.7850(2) 0.48991(18) 0.34276(10) 0.0522(5) Uani 1 1 d . . .
H8A H 0.7403 0.5687 0.3205 0.063 Uiso 1 1 calc R A .
C9 C 0.8669(2) 0.4119(2) 0.29572(10) 0.0514(5) Uani 1 1 d . A .
H9A H 0.8793 0.4367 0.2411 0.062 Uiso 1 1 calc R . .
C10 C 0.93133(18) 0.29713(19) 0.32815(10) 0.0485(4) Uani 1 1 d . . .
H10A H 0.9872 0.2426 0.2956 0.058 Uiso 1 1 calc R A .
C11 C 0.91471(16) 0.26112(17) 0.40812(10) 0.0412(4) Uani 1 1 d . A .
H11A H 0.9603 0.1825 0.4301 0.049 Uiso 1 1 calc R . .
C12 C 0.97063(13) 0.23315(13) 0.59236(8) 0.0287(3) Uani 1 1 d . . .
C13 C 1.07240(15) 0.28596(14) 0.55978(10) 0.0373(3) Uani 1 1 d . A .
H13A H 1.0565 0.3517 0.5186 0.045 Uiso 1 1 calc R . .
C14 C 1.19624(16) 0.24281(17) 0.58719(12) 0.0475(4) Uani 1 1 d . . .
H14A H 1.2651 0.2790 0.5647 0.057 Uiso 1 1 calc R A .
C15 C 1.22060(17) 0.14741(19) 0.64709(12) 0.0523(5) Uani 1 1 d . A .
H15A H 1.3054 0.1194 0.6665 0.063 Uiso 1 1 calc R . .
C16 C 1.12163(18) 0.09313(18) 0.67850(11) 0.0504(5) Uani 1 1 d . . .
H16A H 1.1386 0.0267 0.7191 0.060 Uiso 1 1 calc R A .
C17 C 0.99713(16) 0.13516(15) 0.65105(9) 0.0381(3) Uani 1 1 d . A .
H17A H 0.9296 0.0966 0.6726 0.046 Uiso 1 1 calc R . .
C18 C 0.73702(13) 0.43194(12) 0.60044(8) 0.0267(3) Uani 1 1 d . . .
C19 C 0.81526(14) 0.50410(13) 0.61724(8) 0.0312(3) Uani 1 1 d . A .
H19A H 0.9081 0.4769 0.6107 0.037 Uiso 1 1 calc R . .
C20 C 0.75832(17) 0.61584(15) 0.64351(10) 0.0411(4) Uani 1 1 d . . .
H20A H 0.8126 0.6644 0.6548 0.049 Uiso 1 1 calc R A .
C21 C 0.62355(18) 0.65691(15) 0.65336(11) 0.0458(4) Uani 1 1 d . A .
H21A H 0.5852 0.7336 0.6710 0.055 Uiso 1 1 calc R . .
C22 C 0.54505(17) 0.58573(15) 0.63731(12) 0.0470(4) Uani 1 1 d . . .
H22A H 0.4523 0.6133 0.6443 0.056 Uiso 1 1 calc R A .
C23 C 0.60079(15) 0.47422(14) 0.61109(10) 0.0384(3) Uani 1 1 d . A .
H23A H 0.5458 0.4260 0.6002 0.046 Uiso 1 1 calc R . .
C25 C 0.3894(2) 0.8388(2) 1.01332(12) 0.0665(7) Uani 1 1 d . B .
H25A H 0.4175 0.8348 1.0667 0.080 Uiso 1 1 calc R . .
H25B H 0.3647 0.7625 1.0096 0.080 Uiso 1 1 calc R . .
C26 C 0.49277(19) 0.85330(19) 0.95659(13) 0.0539(5) Uani 1 1 d . B .
H26A H 0.5778 0.7999 0.9528 0.065 Uiso 1 1 calc R . .
C27 C 0.44623(18) 0.96103(17) 0.90717(12) 0.0492(4) Uani 1 1 d . B .
H27A H 0.4940 0.9928 0.8629 0.059 Uiso 1 1 calc R . .
C28 C 0.3163(2) 1.01463(19) 0.93418(15) 0.0629(6) Uani 1 1 d . B .
H28A H 0.2624 1.0893 0.9119 0.076 Uiso 1 1 calc R . .
C29 C 0.2812(2) 0.9396(2) 0.99872(14) 0.0654(6) Uani 1 1 d . B .
H29A H 0.1988 0.9533 1.0281 0.078 Uiso 1 1 calc R . .
C30 C 0.27013(14) 0.56507(13) 0.90473(8) 0.0292(3) Uani 1 1 d . . .
C31 C 0.37895(15) 0.53982(14) 0.85177(9) 0.0351(3) Uani 1 1 d . B .
H31A H 0.4210 0.6024 0.8302 0.042 Uiso 1 1 calc R . .
C32 C 0.42687(17) 0.42403(15) 0.83010(11) 0.0446(4) Uani 1 1 d . . .
H32A H 0.5005 0.4082 0.7932 0.054 Uiso 1 1 calc R B .
C33 C 0.36819(19) 0.33185(16) 0.86187(12) 0.0494(4) Uani 1 1 d . B .
H33A H 0.4000 0.2531 0.8461 0.059 Uiso 1 1 calc R . .
C34 C 0.26231(18) 0.35484(15) 0.91696(12) 0.0467(4) Uani 1 1 d . . .
H34A H 0.2234 0.2909 0.9402 0.056 Uiso 1 1 calc R B .
C35 C 0.21325(16) 0.46995(14) 0.93815(10) 0.0375(3) Uani 1 1 d . B .
H35A H 0.1404 0.4849 0.9757 0.045 Uiso 1 1 calc R . .
C36 C 0.04418(14) 0.77179(13) 0.88464(8) 0.0295(3) Uani 1 1 d . . .
C37 C -0.03681(15) 0.69552(15) 0.87970(9) 0.0367(3) Uani 1 1 d . B .
H37A H -0.0090 0.6114 0.8982 0.044 Uiso 1 1 calc R . .
C38 C -0.15795(17) 0.74124(19) 0.84800(11) 0.0482(4) Uani 1 1 d . . .
H38A H -0.2122 0.6883 0.8445 0.058 Uiso 1 1 calc R B .
C39 C -0.19958(17) 0.8641(2) 0.82143(11) 0.0504(5) Uani 1 1 d . B .
H39A H -0.2822 0.8953 0.7996 0.060 Uiso 1 1 calc R . .
C40 C -0.12126(17) 0.94080(17) 0.82673(10) 0.0460(4) Uani 1 1 d . . .
H40A H -0.1502 1.0251 0.8089 0.055 Uiso 1 1 calc R B .
C41 C 0.00078(16) 0.89506(15) 0.85820(9) 0.0371(3) Uani 1 1 d . B .
H41A H 0.0546 0.9485 0.8616 0.045 Uiso 1 1 calc R . .
C42 C 0.15265(15) 0.69363(14) 1.03312(8) 0.0318(3) Uani 1 1 d . . .
C43 C 0.03801(16) 0.76603(18) 1.06458(9) 0.0426(4) Uani 1 1 d . B .
H43A H -0.0177 0.8262 1.0310 0.051 Uiso 1 1 calc R . .
C44 C 0.00407(19) 0.7512(2) 1.14478(10) 0.0558(5) Uani 1 1 d . . .
H44A H -0.0743 0.8014 1.1658 0.067 Uiso 1 1 calc R B .
C45 C 0.0841(2) 0.6636(2) 1.19383(10) 0.0559(5) Uani 1 1 d . B .
H45A H 0.0598 0.6520 1.2484 0.067 Uiso 1 1 calc R . .
C46 C 0.1996(2) 0.59274(19) 1.16345(10) 0.0538(5) Uani 1 1 d . . .
H46A H 0.2556 0.5334 1.1973 0.065 Uiso 1 1 calc R B .
C47 C 0.23411(18) 0.60794(16) 1.08366(10) 0.0435(4) Uani 1 1 d . B .
H47A H 0.3141 0.5594 1.0633 0.052 Uiso 1 1 calc R . .

loop_
_atom_site_aniso_label
_atom_site_aniso_U_11
_atom_site_aniso_U_22
_atom_site_aniso_U_33
_atom_site_aniso_U_23
_atom_site_aniso_U_13
_atom_site_aniso_U_12
Co1 0.02949(10) 0.02470(10) 0.03322(11) -0.00800(8) 0.00469(7) -0.01075(8)
Co2 0.03173(10) 0.02475(11) 0.03344(11) -0.00564(8) 0.00349(8) -0.01019(8)
P1 0.02636(16) 0.02353(17) 0.02477(16) -0.00446(13) 0.00148(12) -0.00821(13)
P2 0.02967(17) 0.02350(17) 0.02421(17) -0.00262(13) 0.00073(13) -0.00841(14)
C24 0.0386(9) 0.0303(9) 0.0372(10) -0.0034(8) 0.0079(8) -0.0116(7)
F1 0.0698(8) 0.0599(8) 0.0475(7) -0.0047(6) 0.0243(6) -0.0319(7)
F2 0.0621(6) 0.0434(6) 0.0319(5) -0.0110(4) 0.0050(5) -0.0176(5)
I1 0.0446(10) 0.0332(10) 0.0330(10) -0.0047(8) 0.0113(8) -0.0109(8)
C48 0.0398(10) 0.0281(9) 0.0377(11) 0.0005(8) 0.0046(8) -0.0096(7)
F3 0.0590(6) 0.0472(6) 0.0312(5) -0.0037(4) -0.0024(4) -0.0157(5)
F4 0.0642(7) 0.0518(7) 0.0438(7) 0.0039(5) 0.0157(5) -0.0228(6)
I2 0.047(2) 0.028(2) 0.033(2) 0.0046(19) 0.0099(19) -0.0094(18)
C1 0.0410(9) 0.0608(12) 0.0642(12) -0.0239(10) -0.0046(8) -0.0229(8)
C2 0.0518(10) 0.0500(10) 0.0406(9) -0.0184(8) -0.0013(7) -0.0235(8)
C3 0.0476(9) 0.0401(9) 0.0537(10) -0.0259(8) 0.0093(8) -0.0109(8)
C4 0.0682(12) 0.0285(9) 0.0638(12) -0.0143(8) 0.0056(10) -0.0163(8)
C5 0.0600(11) 0.0499(11) 0.0669(13) -0.0210(9) 0.0121(9) -0.0374(10)
C6 0.0329(7) 0.0362(8) 0.0262(7) -0.0048(6) 0.0005(5) -0.0168(6)
C7 0.0553(10) 0.0378(9) 0.0304(8) -0.0039(6) -0.0053(7) -0.0150(8)
C8 0.0785(13) 0.0477(10) 0.0325(9) 0.0037(7) -0.0141(8) -0.0205(10)
C9 0.0669(12) 0.0744(13) 0.0231(7) -0.0047(8) -0.0026(7) -0.0369(11)
C10 0.0505(10) 0.0680(13) 0.0317(8) -0.0137(8) 0.0075(7) -0.0228(9)
C11 0.0408(8) 0.0484(10) 0.0339(8) -0.0094(7) 0.0060(6) -0.0114(7)
C12 0.0278(6) 0.0278(7) 0.0299(7) -0.0078(5) 0.0011(5) -0.0050(5)
C13 0.0314(7) 0.0324(8) 0.0488(9) -0.0076(7) 0.0009(6) -0.0095(6)
C14 0.0285(7) 0.0436(10) 0.0723(13) -0.0177(9) 0.0002(7) -0.0081(7)
C15 0.0325(8) 0.0555(12) 0.0646(12) -0.0180(9) -0.0116(8) 0.0057(8)
C16 0.0420(9) 0.0541(11) 0.0431(10) 0.0006(8) -0.0045(7) 0.0061(8)
C17 0.0353(7) 0.0388(9) 0.0336(8) -0.0007(6) 0.0020(6) -0.0011(6)
C18 0.0318(6) 0.0226(6) 0.0247(6) -0.0018(5) 0.0011(5) -0.0069(5)
C19 0.0343(7) 0.0284(7) 0.0319(7) -0.0048(6) 0.0003(6) -0.0100(6)
C20 0.0499(9) 0.0303(8) 0.0470(9) -0.0112(7) 0.0011(7) -0.0152(7)
C21 0.0540(10) 0.0235(8) 0.0558(11) -0.0098(7) 0.0081(8) -0.0045(7)
C22 0.0368(8) 0.0319(9) 0.0664(12) -0.0076(8) 0.0050(8) -0.0007(7)
C23 0.0323(7) 0.0293(8) 0.0530(10) -0.0064(7) 0.0003(7) -0.0071(6)
C25 0.0954(17) 0.0885(17) 0.0412(10) -0.0065(10) -0.0154(10) -0.0654(15)
C26 0.0446(9) 0.0595(12) 0.0640(12) -0.0046(10) -0.0121(9) -0.0227(9)
C27 0.0480(10) 0.0451(10) 0.0631(12) -0.0107(8) 0.0034(8) -0.0279(8)
C28 0.0595(12) 0.0398(10) 0.0980(17) -0.0333(11) 0.0083(11) -0.0190(9)
C29 0.0653(13) 0.0820(16) 0.0672(14) -0.0496(13) 0.0213(11) -0.0384(12)
C30 0.0336(7) 0.0239(7) 0.0304(7) -0.0027(5) -0.0043(5) -0.0070(6)
C31 0.0364(7) 0.0286(7) 0.0376(8) -0.0017(6) -0.0002(6) -0.0056(6)
C32 0.0457(9) 0.0350(9) 0.0477(10) -0.0098(7) 0.0022(7) 0.0003(7)
C33 0.0585(11) 0.0278(8) 0.0604(11) -0.0111(8) -0.0072(9) -0.0035(8)
C34 0.0535(10) 0.0269(8) 0.0618(11) -0.0033(7) -0.0055(8) -0.0145(7)
C35 0.0397(8) 0.0302(8) 0.0436(9) -0.0017(6) -0.0015(7) -0.0128(6)
C36 0.0315(7) 0.0330(7) 0.0220(6) -0.0031(5) 0.0029(5) -0.0065(6)
C37 0.0348(7) 0.0421(9) 0.0332(8) -0.0029(6) -0.0009(6) -0.0113(7)
C38 0.0353(8) 0.0652(12) 0.0459(10) -0.0096(9) -0.0010(7) -0.0149(8)
C39 0.0317(8) 0.0718(13) 0.0391(9) -0.0039(8) -0.0023(7) 0.0003(8)
C40 0.0427(9) 0.0453(10) 0.0370(9) 0.0015(7) 0.0017(7) 0.0070(8)
C41 0.0391(8) 0.0340(8) 0.0332(8) -0.0018(6) 0.0025(6) -0.0035(6)
C42 0.0396(7) 0.0364(8) 0.0234(6) -0.0030(5) -0.0002(5) -0.0178(6)
C43 0.0392(8) 0.0592(11) 0.0297(8) -0.0072(7) -0.0003(6) -0.0125(8)
C44 0.0497(10) 0.0887(15) 0.0321(9) -0.0178(9) 0.0065(7) -0.0209(10)
C45 0.0706(13) 0.0810(15) 0.0250(8) -0.0049(8) 0.0005(8) -0.0373(12)
C46 0.0758(13) 0.0575(12) 0.0323(9) 0.0053(8) -0.0146(9) -0.0261(10)
C47 0.0527(10) 0.0437(10) 0.0337(8) 0.0010(7) -0.0060(7) -0.0136(8)

loop_
_atom_type_symbol
_atom_type_description
_atom_type_scat_dispersion_real
_atom_type_scat_dispersion_imag
_atom_type_scat_source
C C 0.0033 0.0016 'International Tables Vol C Tables 4.2.6.8 and 6.1.1.4'
H H 0.0000 0.0000 'International Tables Vol C Tables 4.2.6.8 and 6.1.1.4'
P P 0.1023 0.0942 'International Tables Vol C Tables 4.2.6.8 and 6.1.1.4'
F F 0.0171 0.0103 'International Tables Vol C Tables 4.2.6.8 and 6.1.1.4'
I I -0.4742 1.8119 'International Tables Vol C Tables 4.2.6.8 and 6.1.1.4'
Co Co 0.3494 0.9721 'International Tables Vol C Tables 4.2.6.8 and 6.1.1.4'

loop_
_geom_angle_atom_site_label_1
_geom_angle_atom_site_label_2
_geom_angle_atom_site_label_3
_geom_angle
C24 Co1 C5 98.89(9)
C24 Co1 C4 110.99(8)
C5 Co1 C4 40.30(8)
C24 Co1 C1 121.93(9)
C5 Co1 C1 39.62(9)
C4 Co1 C1 66.54(9)
C24 Co1 C3 147.16(8)
C5 Co1 C3 66.38(8)
C4 Co1 C3 38.95(8)
C1 Co1 C3 65.86(7)
C24 Co1 C2 160.86(8)
C5 Co1 C2 66.17(8)
C4 Co1 C2 66.01(8)
C1 Co1 C2 38.95(7)
C3 Co1 C2 39.41(7)
C24 Co1 P1 95.17(6)
C5 Co1 P1 165.75(6)
C4 Co1 P1 134.79(6)
C1 Co1 P1 128.77(6)
C3 Co1 P1 102.49(5)
C2 Co1 P1 99.60(5)
C24 Co1 I1 7.98(8)
C5 Co1 I1 92.54(8)
C4 Co1 I1 109.06(8)
C1 Co1 I1 113.96(8)
C3 Co1 I1 147.29(7)
C2 Co1 I1 152.88(7)
P1 Co1 I1 101.26(6)
C48 Co2 C27 99.47(9)
C48 Co2 C28 114.03(10)
C27 Co2 C28 39.90(8)
C48 Co2 C29 150.75(10)
C27 Co2 C29 66.19(8)
C28 Co2 C29 38.84(10)
C48 Co2 C25 158.44(10)
C27 Co2 C25 66.11(8)
C28 Co2 C25 65.91(10)
C29 Co2 C25 39.64(10)
C48 Co2 C26 119.32(9)
C27 Co2 C26 39.30(8)
C28 Co2 C26 66.30(9)
C29 Co2 C26 66.39(9)
C25 Co2 C26 39.53(8)
C48 Co2 P2 95.52(7)
C27 Co2 P2 164.97(6)
C28 Co2 P2 132.73(6)
C29 Co2 P2 100.76(6)
C25 Co2 P2 99.18(6)
C26 Co2 P2 129.96(6)
C48 Co2 I2 8.53(14)
C27 Co2 I2 91.39(15)
C28 Co2 I2 109.30(14)
C29 Co2 I2 147.73(14)
C25 Co2 I2 150.60(15)
C26 Co2 I2 111.16(15)
P2 Co2 I2 103.52(14)
C12 P1 C6 102.15(6)
C12 P1 C18 104.82(6)
C6 P1 C18 101.13(7)
C12 P1 Co1 114.07(5)
C6 P1 Co1 115.62(5)
C18 P1 Co1 117.09(5)
C42 P2 C30 101.90(7)
C42 P2 C36 101.60(6)
C30 P2 C36 104.58(7)
C42 P2 Co2 114.07(5)
C30 P2 Co2 117.68(5)
C36 P2 Co2 114.97(5)
F2 C24 F1 101.72(18)
F2 C24 Co1 132.00(16)
F1 C24 Co1 126.14(14)
F3 C48 F4 101.86(18)
F3 C48 Co2 131.72(17)
F4 C48 Co2 126.39(14)
C2 C1 C5 107.85(18)
C2 C1 Co1 70.84(10)
C5 C1 Co1 68.41(11)
C1 C2 C3 108.09(18)
C1 C2 Co1 70.21(10)
C3 C2 Co1 70.12(10)
C4 C3 C2 108.35(17)
C4 C3 Co1 69.77(10)
C2 C3 Co1 70.48(9)
C3 C4 C5 107.50(19)
C3 C4 Co1 71.27(10)
C5 C4 Co1 68.69(10)
C1 C5 C4 108.18(17)
C1 C5 Co1 71.98(10)
C4 C5 Co1 71.00(10)
C7 C6 C11 118.45(14)
C7 C6 P1 121.86(12)
C11 C6 P1 119.60(12)
C6 C7 C8 120.80(16)
C9 C8 C7 120.32(18)
C8 C9 C10 119.72(16)
C9 C10 C11 120.30(17)
C10 C11 C6 120.41(17)
C17 C12 C13 118.82(14)
C17 C12 P1 118.30(11)
C13 C12 P1 122.88(12)
C14 C13 C12 120.21(16)
C15 C14 C13 120.46(16)
C14 C15 C16 119.77(16)
C15 C16 C17 120.25(17)
C16 C17 C12 120.46(16)
C19 C18 C23 118.44(13)
C19 C18 P1 123.31(11)
C23 C18 P1 118.19(11)
C20 C19 C18 120.36(14)
C21 C20 C19 120.64(15)
C20 C21 C22 119.48(15)
C21 C22 C23 120.35(16)
C22 C23 C18 120.73(15)
C26 C25 C29 108.0(2)
C26 C25 Co2 70.64(11)
C29 C25 Co2 70.07(12)
C27 C26 C25 107.11(19)
C27 C26 Co2 69.07(10)
C25 C26 Co2 69.83(11)
C26 C27 C28 108.52(19)
C26 C27 Co2 71.63(10)
C28 C27 Co2 70.55(10)
C29 C28 C27 108.2(2)
C29 C28 Co2 70.83(11)
C27 C28 Co2 69.55(10)
C28 C29 C25 108.14(19)
C28 C29 Co2 70.34(12)
C25 C29 Co2 70.30(11)
C31 C30 C35 118.54(14)
C31 C30 P2 119.80(11)
C35 C30 P2 121.66(11)
C32 C31 C30 120.61(15)
C33 C32 C31 120.35(16)
C32 C33 C34 119.59(16)
C35 C34 C33 120.38(16)
C34 C35 C30 120.47(15)
C37 C36 C41 118.71(14)
C37 C36 P2 123.71(11)
C41 C36 P2 117.51(12)
C38 C37 C36 120.66(16)
C37 C38 C39 120.00(17)
C40 C39 C38 119.98(16)
C39 C40 C41 120.16(17)
C40 C41 C36 120.47(16)
C43 C42 C47 118.64(14)
C43 C42 P2 120.65(12)
C47 C42 P2 120.44(12)
C44 C43 C42 120.60(17)
C45 C44 C43 120.04(18)
C46 C45 C44 119.88(17)
C45 C46 C47 120.17(18)
C46 C47 C42 120.63(17)

loop_
_geom_bond_atom_site_label_1
_geom_bond_atom_site_label_2
_geom_bond_distance
Co1 C24 1.743(2)
Co1 C5 2.0492(17)
Co1 C4 2.0798(17)
Co1 C1 2.0957(18)
Co1 C3 2.0992(16)
Co1 C2 2.1040(17)
Co1 P1 2.1616(4)
Co1 I1 2.391(2)
Co2 C48 1.743(2)
Co2 C27 2.0641(17)
Co2 C28 2.0773(18)
Co2 C29 2.0835(19)
Co2 C25 2.087(2)
Co2 C26 2.0972(18)
Co2 P2 2.1586(4)
Co2 I2 2.333(6)
P1 C12 1.8303(14)
P1 C6 1.8331(15)
P1 C18 1.8353(14)
P2 C42 1.8323(14)
P2 C30 1.8328(15)
P2 C36 1.8431(15)
C24 F2 1.346(2)
C24 F1 1.360(2)
C48 F3 1.345(2)
C48 F4 1.358(2)
C1 C2 1.400(3)
C1 C5 1.405(3)
C2 C3 1.417(3)
C3 C4 1.394(3)
C4 C5 1.423(3)
C6 C7 1.385(2)
C6 C11 1.397(2)
C7 C8 1.391(2)
C8 C9 1.372(3)
C9 C10 1.382(3)
C10 C11 1.388(2)
C12 C17 1.388(2)
C12 C13 1.397(2)
C13 C14 1.383(2)
C14 C15 1.381(3)
C15 C16 1.377(3)
C16 C17 1.388(2)
C18 C19 1.391(2)
C18 C23 1.398(2)
C19 C20 1.390(2)
C20 C21 1.381(2)
C21 C22 1.380(3)
C22 C23 1.386(2)
C25 C26 1.415(3)
C25 C29 1.414(3)
C26 C27 1.400(3)
C27 C28 1.413(3)
C28 C29 1.383(3)
C30 C31 1.389(2)
C30 C35 1.402(2)
C31 C32 1.388(2)
C32 C33 1.379(3)
C33 C34 1.388(3)
C34 C35 1.379(2)
C36 C37 1.391(2)
C36 C41 1.392(2)
C37 C38 1.390(2)
C38 C39 1.387(3)
C39 C40 1.374(3)
C40 C41 1.397(2)
C42 C43 1.390(2)
C42 C47 1.392(2)
C43 C44 1.391(2)
C44 C45 1.379(3)
C45 C46 1.381(3)
C46 C47 1.385(2)

loop_
_geom_torsion_atom_site_label_1
_geom_torsion_atom_site_label_2
_geom_torsion_atom_site_label_3
_geom_torsion_atom_site_label_4
_geom_torsion
C24 Co1 P1 C12 80.36(8)
C5 Co1 P1 C12 -109.1(3)
C4 Co1 P1 C12 -46.26(10)
C1 Co1 P1 C12 -140.72(8)
C3 Co1 P1 C12 -71.78(8)
C2 Co1 P1 C12 -111.85(7)
I1 Co1 P1 C12 85.56(7)
C24 Co1 P1 C6 -161.61(8)
C5 Co1 P1 C6 8.9(3)
C4 Co1 P1 C6 71.76(11)
C1 Co1 P1 C6 -22.69(9)
C3 Co1 P1 C6 46.25(8)
C2 Co1 P1 C6 6.17(8)
I1 Co1 P1 C6 -156.41(7)
C24 Co1 P1 C18 -42.54(8)
C5 Co1 P1 C18 128.0(3)
C4 Co1 P1 C18 -169.16(10)
C1 Co1 P1 C18 96.38(9)
C3 Co1 P1 C18 165.32(8)
C2 Co1 P1 C18 125.25(7)
I1 Co1 P1 C18 -37.34(7)
C48 Co2 P2 C42 -177.69(8)
C27 Co2 P2 C42 6.6(2)
C28 Co2 P2 C42 -47.43(12)
C29 Co2 P2 C42 -22.10(10)
C25 Co2 P2 C42 18.14(10)
C26 Co2 P2 C42 46.02(10)
I2 Co2 P2 C42 179.33(12)
C48 Co2 P2 C30 63.02(8)
C27 Co2 P2 C30 -112.7(2)
C28 Co2 P2 C30 -166.73(11)
C29 Co2 P2 C30 -141.40(10)
C25 Co2 P2 C30 -101.16(10)
C26 Co2 P2 C30 -73.27(10)
I2 Co2 P2 C30 60.03(12)
C48 Co2 P2 C36 -60.88(8)
C27 Co2 P2 C36 123.4(2)
C28 Co2 P2 C36 69.37(11)
C29 Co2 P2 C36 94.70(9)
C25 Co2 P2 C36 134.94(9)
C26 Co2 P2 C36 162.83(9)
I2 Co2 P2 C36 -63.87(12)
C5 Co1 C24 F2 175.95(18)
C4 Co1 C24 F2 136.01(17)
C1 Co1 C24 F2 -149.26(16)
C3 Co1 C24 F2 116.32(18)
C2 Co1 C24 F2 -146.9(2)
P1 Co1 C24 F2 -6.40(18)
I1 Co1 C24 F2 -146.6(7)
C5 Co1 C24 F1 1.03(19)
C4 Co1 C24 F1 -38.9(2)
C1 Co1 C24 F1 35.8(2)
C3 Co1 C24 F1 -58.6(3)
C2 Co1 C24 F1 38.2(3)
P1 Co1 C24 F1 178.68(16)
I1 Co1 C24 F1 38.5(5)
C27 Co2 C48 F3 -176.14(17)
C28 Co2 C48 F3 -137.14(17)
C29 Co2 C48 F3 -118.8(2)
C25 Co2 C48 F3 137.9(2)
C26 Co2 C48 F3 147.59(16)
P2 Co2 C48 F3 4.99(18)
I2 Co2 C48 F3 165.0(10)
C27 Co2 C48 F4 1.69(18)
C28 Co2 C48 F4 40.7(2)
C29 Co2 C48 F4 59.0(3)
C25 Co2 C48 F4 -44.3(3)
C26 Co2 C48 F4 -34.6(2)
P2 Co2 C48 F4 -177.19(16)
I2 Co2 C48 F4 -17.2(8)
C24 Co1 C1 C2 178.75(12)
C5 Co1 C1 C2 -119.10(17)
C4 Co1 C1 C2 -80.31(13)
C3 Co1 C1 C2 -37.58(12)
P1 Co1 C1 C2 49.22(14)
I1 Co1 C1 C2 178.34(11)
C24 Co1 C1 C5 -62.14(14)
C4 Co1 C1 C5 38.79(12)
C3 Co1 C1 C5 81.53(13)
C2 Co1 C1 C5 119.10(17)
P1 Co1 C1 C5 168.32(9)
I1 Co1 C1 C5 -62.55(13)
C5 C1 C2 C3 1.5(2)
Co1 C1 C2 C3 60.14(12)
C5 C1 C2 Co1 -58.59(13)
C24 Co1 C2 C1 -3.2(3)
C5 Co1 C2 C1 37.52(12)
C4 Co1 C2 C1 81.80(13)
C3 Co1 C2 C1 118.76(17)
P1 Co1 C2 C1 -143.22(11)
I1 Co1 C2 C1 -3.3(2)
C24 Co1 C2 C3 -122.0(2)
C5 Co1 C2 C3 -81.24(12)
C4 Co1 C2 C3 -36.96(11)
C1 Co1 C2 C3 -118.76(17)
P1 Co1 C2 C3 98.02(10)
I1 Co1 C2 C3 -122.08(16)
C1 C2 C3 C4 -0.5(2)
Co1 C2 C3 C4 59.73(12)
C1 C2 C3 Co1 -60.20(12)
C24 Co1 C3 C4 30.0(2)
C5 Co1 C3 C4 -38.47(13)
C1 Co1 C3 C4 -81.97(14)
C2 Co1 C3 C4 -119.12(17)
P1 Co1 C3 C4 150.91(12)
I1 Co1 C3 C4 15.3(2)
C24 Co1 C3 C2 149.15(15)
C5 Co1 C3 C2 80.65(12)
C4 Co1 C3 C2 119.12(17)
C1 Co1 C3 C2 37.15(11)
P1 Co1 C3 C2 -89.97(10)
I1 Co1 C3 C2 134.38(14)
C2 C3 C4 C5 -0.8(2)
Co1 C3 C4 C5 59.39(13)
C2 C3 C4 Co1 -60.17(12)
C24 Co1 C4 C3 -163.10(12)
C5 Co1 C4 C3 118.23(19)
C1 Co1 C4 C3 80.09(13)
C2 Co1 C4 C3 37.38(12)
P1 Co1 C4 C3 -41.98(16)
I1 Co1 C4 C3 -171.34(12)
C24 Co1 C4 C5 78.67(15)
C1 Co1 C4 C5 -38.14(13)
C3 Co1 C4 C5 -118.23(19)
C2 Co1 C4 C5 -80.85(14)
P1 Co1 C4 C5 -160.21(10)
I1 Co1 C4 C5 70.43(14)
C2 C1 C5 C4 -2.0(2)
Co1 C1 C5 C4 -62.15(13)
C2 C1 C5 Co1 60.12(12)
C3 C4 C5 C1 1.7(2)
Co1 C4 C5 C1 62.78(13)
C3 C4 C5 Co1 -61.04(13)
C24 Co1 C5 C1 130.58(12)
C4 Co1 C5 C1 -117.32(17)
C3 Co1 C5 C1 -80.12(12)
C2 Co1 C5 C1 -36.90(11)
P1 Co1 C5 C1 -39.9(3)
I1 Co1 C5 C1 125.74(12)
C24 Co1 C5 C4 -112.09(13)
C1 Co1 C5 C4 117.32(17)
C3 Co1 C5 C4 37.20(12)
C2 Co1 C5 C4 80.42(13)
P1 Co1 C5 C4 77.4(3)
I1 Co1 C5 C4 -116.94(13)
C12 P1 C6 C7 -129.15(13)
C18 P1 C6 C7 -21.15(14)
Co1 P1 C6 C7 106.38(12)
C12 P1 C6 C11 54.27(14)
C18 P1 C6 C11 162.27(12)
Co1 P1 C6 C11 -70.20(13)
C11 C6 C7 C8 -0.1(2)
P1 C6 C7 C8 -176.68(14)
C6 C7 C8 C9 0.1(3)
C7 C8 C9 C10 0.3(3)
C8 C9 C10 C11 -0.8(3)
C9 C10 C11 C6 0.8(3)
C7 C6 C11 C10 -0.4(2)
P1 C6 C11 C10 176.28(13)
C6 P1 C12 C17 -147.21(12)
C18 P1 C12 C17 107.65(12)
Co1 P1 C12 C17 -21.71(13)
C6 P1 C12 C13 32.52(14)
C18 P1 C12 C13 -72.62(13)
Co1 P1 C12 C13 158.02(11)
C17 C12 C13 C14 -1.6(2)
P1 C12 C13 C14 178.67(13)
C12 C13 C14 C15 -0.2(3)
C13 C14 C15 C16 1.5(3)
C14 C15 C16 C17 -1.0(3)
C15 C16 C17 C12 -0.8(3)
C13 C12 C17 C16 2.1(2)
P1 C12 C17 C16 -178.19(14)
C12 P1 C18 C19 25.29(13)
C6 P1 C18 C19 -80.61(13)
Co1 P1 C18 C19 152.83(10)
C12 P1 C18 C23 -157.51(12)
C6 P1 C18 C23 96.59(13)
Co1 P1 C18 C23 -29.97(13)
C23 C18 C19 C20 -0.4(2)
P1 C18 C19 C20 176.80(12)
C18 C19 C20 C21 0.0(2)
C19 C20 C21 C22 0.4(3)
C20 C21 C22 C23 -0.4(3)
C21 C22 C23 C18 0.0(3)
C19 C18 C23 C22 0.4(2)
P1 C18 C23 C22 -176.96(14)
C48 Co2 C25 C26 13.3(3)
C27 Co2 C25 C26 -37.52(12)
C28 Co2 C25 C26 -81.38(14)
C29 Co2 C25 C26 -118.46(19)
P2 Co2 C25 C26 145.72(12)
I2 Co2 C25 C26 5.4(3)
C48 Co2 C25 C29 131.8(3)
C27 Co2 C25 C29 80.94(13)
C28 Co2 C25 C29 37.08(12)
C26 Co2 C25 C29 118.46(19)
P2 Co2 C25 C29 -95.82(12)
I2 Co2 C25 C29 123.9(3)
C29 C25 C26 C27 -1.1(2)
Co2 C25 C26 C27 59.25(14)
C29 C25 C26 Co2 -60.37(14)
C48 Co2 C26 C27 67.15(15)
C28 Co2 C26 C27 -38.13(13)
C29 Co2 C26 C27 -80.70(14)
C25 Co2 C26 C27 -118.43(19)
P2 Co2 C26 C27 -164.93(9)
I2 Co2 C26 C27 64.42(17)
C48 Co2 C26 C25 -174.42(14)
C27 Co2 C26 C25 118.43(19)
C28 Co2 C26 C25 80.30(15)
C29 Co2 C26 C25 37.74(14)
P2 Co2 C26 C25 -46.50(16)
I2 Co2 C26 C25 -177.15(17)
C25 C26 C27 C28 1.5(2)
Co2 C26 C27 C28 61.24(14)
C25 C26 C27 Co2 -59.73(13)
C48 Co2 C27 C26 -125.46(13)
C28 Co2 C27 C26 118.2(2)
C29 Co2 C27 C26 81.26(15)
C25 Co2 C27 C26 37.75(14)
P2 Co2 C27 C26 50.2(3)
I2 Co2 C27 C26 -122.71(16)
C48 Co2 C27 C28 116.36(15)
C29 Co2 C27 C28 -36.92(15)
C25 Co2 C27 C28 -80.43(16)
C26 Co2 C27 C28 -118.2(2)
P2 Co2 C27 C28 -68.0(3)
I2 Co2 C27 C28 119.11(17)
C26 C27 C28 C29 -1.3(2)
Co2 C27 C28 C29 60.58(14)
C26 C27 C28 Co2 -61.92(14)
C48 Co2 C28 C29 165.81(15)
C27 Co2 C28 C29 -118.8(2)
C25 Co2 C28 C29 -37.83(14)
C26 Co2 C28 C29 -81.24(16)
P2 Co2 C28 C29 42.09(18)
I2 Co2 C28 C29 173.45(18)
C48 Co2 C28 C27 -75.38(16)
C29 Co2 C28 C27 118.8(2)
C25 Co2 C28 C27 80.98(15)
C26 Co2 C28 C27 37.57(13)
P2 Co2 C28 C27 160.90(10)
I2 Co2 C28 C27 -67.74(19)
C27 C28 C29 C25 0.6(2)
Co2 C28 C29 C25 60.41(14)
C27 C28 C29 Co2 -59.78(14)
C26 C25 C29 C28 0.3(2)
Co2 C25 C29 C28 -60.43(15)
C26 C25 C29 Co2 60.73(14)
C48 Co2 C29 C28 -27.3(3)
C27 Co2 C29 C28 37.91(13)
C25 Co2 C29 C28 118.63(19)
C26 Co2 C29 C28 80.99(14)
P2 Co2 C29 C28 -149.92(13)
I2 Co2 C29 C28 -11.6(3)
C48 Co2 C29 C25 -145.90(19)
C27 Co2 C29 C25 -80.73(13)
C28 Co2 C29 C25 -118.63(19)
C26 Co2 C29 C25 -37.64(12)
P2 Co2 C29 C25 91.45(12)
I2 Co2 C29 C25 -130.3(3)
C42 P2 C30 C31 -143.53(12)
C36 P2 C30 C31 110.97(13)
Co2 P2 C30 C31 -18.00(14)
C42 P2 C30 C35 36.96(14)
C36 P2 C30 C35 -68.54(14)
Co2 P2 C30 C35 162.49(11)
C35 C30 C31 C32 2.6(2)
P2 C30 C31 C32 -176.94(13)
C30 C31 C32 C33 -1.0(3)
C31 C32 C33 C34 -1.3(3)
C32 C33 C34 C35 2.0(3)
C33 C34 C35 C30 -0.4(3)
C31 C30 C35 C34 -1.9(2)
P2 C30 C35 C34 177.64(13)
C42 P2 C36 C37 -71.52(13)
C30 P2 C36 C37 34.20(14)
Co2 P2 C36 C37 164.79(11)
C42 P2 C36 C41 105.53(12)
C30 P2 C36 C41 -148.76(11)
Co2 P2 C36 C41 -18.17(12)
C41 C36 C37 C38 0.9(2)
P2 C36 C37 C38 177.88(12)
C36 C37 C38 C39 -0.5(3)
C37 C38 C39 C40 -0.3(3)
C38 C39 C40 C41 0.6(3)
C39 C40 C41 C36 -0.2(2)
C37 C36 C41 C40 -0.6(2)
P2 C36 C41 C40 -177.75(12)
C30 P2 C42 C43 -141.81(13)
C36 P2 C42 C43 -34.00(15)
Co2 P2 C42 C43 90.30(13)
C30 P2 C42 C47 44.22(14)
C36 P2 C42 C47 152.03(13)
Co2 P2 C42 C47 -83.67(14)
C47 C42 C43 C44 -1.4(3)
P2 C42 C43 C44 -175.48(15)
C42 C43 C44 C45 -0.3(3)
C43 C44 C45 C46 1.6(3)
C44 C45 C46 C47 -1.2(3)
C45 C46 C47 C42 -0.6(3)
C43 C42 C47 C46 1.9(3)
P2 C42 C47 C46 175.95(14)
